data_4072808
loop_
_publ_author_name
'Vougioukalakis, Georgios C.'
'Grubbs, Robert H.'

_publ_section_title
;
 Ruthenium Olefin Metathesis Catalysts Bearing
 anN-Fluorophenyl-N-Mesityl-Substituted UnsymmetricalN-Heterocyclic
 Carbene
;
_journal_issue 9
_journal_name_full Organometallics
_journal_page_first 2469
_journal_paper_doi 10.1021/om0610593
_journal_volume 26
_journal_year 2007
_chemical_formula_moiety 'C43 H57 Cl2 F2 N2 P Ru'
_chemical_formula_sum 'C43 H57 Cl2 F2 N2 P Ru'
_chemical_formula_weight 842.85
_chemical_name_systematic
;
 ?
;
_space_group_IT_number 33
_symmetry_cell_setting orthorhombic
_symmetry_space_group_name_Hall 'P 2c -2n'
_symmetry_space_group_name_H-M 'P n a 21'
_atom_sites_solution_hydrogens geom
_atom_sites_solution_primary direct
_atom_sites_solution_secondary difmap
_audit_creation_method SHELXL-97
_cell_angle_alpha 90.00
_cell_angle_beta 90.00
_cell_angle_gamma 90.00
_cell_formula_units_Z 4
_cell_length_a 25.2082(12)
_cell_length_b 9.8032(5)
_cell_length_c 16.0304(8)
_cell_measurement_reflns_used 26002
_cell_measurement_temperature 100(2)
_cell_measurement_theta_max 33.23
_cell_measurement_theta_min 2.42
_cell_volume 3961.4(3)
_computing_cell_refinement 'Bruker SAINT v6.45A'
_computing_data_collection 'Bruker SMART v5.630'
_computing_data_reduction 'Bruker SAINT v6.45A'
_computing_molecular_graphics 'Bruker XP v5.1'
_computing_publication_material 'Bruker XCIF v6.12'
_computing_structure_refinement 'Bruker XL v6.12'
_computing_structure_solution 'Bruker XS v6.12'
_diffrn_ambient_temperature 100(2)
_diffrn_measured_fraction_theta_full 0.928
_diffrn_measured_fraction_theta_max 0.928
_diffrn_measurement_device_type 'Bruker SMART 1000'
_diffrn_measurement_method '\w scans at 5 \f settings'
_diffrn_radiation_monochromator graphite
_diffrn_radiation_source 'fine-focus sealed tube'
_diffrn_radiation_type MoK\a
_diffrn_radiation_wavelength 0.71073
_diffrn_reflns_av_R_equivalents 0.0892
_diffrn_reflns_av_sigmaI/netI 0.0664
_diffrn_reflns_limit_h_max 38
_diffrn_reflns_limit_h_min -38
_diffrn_reflns_limit_k_max 14
_diffrn_reflns_limit_k_min -14
_diffrn_reflns_limit_l_max 24
_diffrn_reflns_limit_l_min -24
_diffrn_reflns_number 65856
_diffrn_reflns_theta_full 33.90
_diffrn_reflns_theta_max 33.90
_diffrn_reflns_theta_min 1.62
_exptl_absorpt_coefficient_mu 0.614
_exptl_absorpt_correction_T_max 0.8717
_exptl_absorpt_correction_T_min 0.8048
_exptl_absorpt_correction_type none
_exptl_crystal_colour 'Dark purple'
_exptl_crystal_density_diffrn 1.413
_exptl_crystal_density_meas 0
_exptl_crystal_density_method 'not measured'
_exptl_crystal_description Fragment
_exptl_crystal_F_000 1760
_exptl_crystal_size_max 0.37
_exptl_crystal_size_mid 0.36
_exptl_crystal_size_min 0.23
_refine_diff_density_max 4.072
_refine_diff_density_min -1.723
_refine_diff_density_rms 0.133
_refine_ls_abs_structure_details 'Flack H D (1983), Acta Cryst. A39, 876-881'
_refine_ls_abs_structure_Flack -0.02(3)
_refine_ls_extinction_method none
_refine_ls_goodness_of_fit_ref 1.823
_refine_ls_hydrogen_treatment Riding
_refine_ls_matrix_type 'Full matrix'
_refine_ls_number_parameters 463
_refine_ls_number_reflns 14331
_refine_ls_number_restraints 1
_refine_ls_restrained_S_all 1.823
_refine_ls_R_factor_all 0.0864
_refine_ls_R_factor_gt 0.0607
_refine_ls_shift/su_max 0.001
_refine_ls_shift/su_mean 0.000
_refine_ls_structure_factor_coef Fsqd
_refine_ls_weighting_details w=1/s^2^(Fo^2^)
_refine_ls_weighting_scheme sigma
_refine_ls_wR_factor_gt 0.0978
_refine_ls_wR_factor_ref 0.1016
_reflns_number_gt 10845
_reflns_number_total 14331
_reflns_threshold_expression >2sigma(I)
_cod_data_source_file om0610593si20061117_051238.cif
_cod_data_source_block gcv02
_cod_depositor_comments
;
The following automatic conversions were performed:

'_symmetry_cell_setting' value 'Orthorhombic' changed to
'orthorhombic' according to
/home/saulius/struct/CIF-dictionaries/cif_core.dic dictionary named
'cif_core.dic' version 2.4.1 from
2010-06-29.

'_refine_ls_weighting_scheme' value 'Sigma' changed to
'sigma' according to
/home/saulius/struct/CIF-dictionaries/cif_core.dic dictionary named
'cif_core.dic' version 2.4.1 from 2010-06-29.

Automatic conversion script
Id: cif_fix_values 1715 2011-07-08 13:25:40Z adriana 

The following automatic conversions were performed:

'_atom_sites_solution_primary' value 'Direct methods' was changed to
'direct'.

'_atom_sites_solution_secondary' value 'Difference Fourier map' was
changed to 'difmap'.

'_atom_sites_solution_hydrogens' value 'Geometric positions' was
changed to 'geom'.

Automatic conversion script
Id: cif_fix_values 6452 2018-10-05 10:23:21Z andrius 
;
_cod_original_sg_symbol_H-M Pna2(1)
_cod_database_code 4072808

loop_
_symmetry_equiv_pos_as_xyz
'x, y, z'
'-x, -y, z+1/2'
'x+1/2, -y+1/2, z'
'-x+1/2, y+1/2, z+1/2'

loop_
_atom_site_label
_atom_site_type_symbol
_atom_site_fract_x
_atom_site_fract_y
_atom_site_fract_z
_atom_site_U_iso_or_equiv
_atom_site_adp_type
_atom_site_occupancy
_atom_site_symmetry_multiplicity
_atom_site_calc_flag
_atom_site_refinement_flags
Ru Ru 0.078917(9) 0.24299(3) 0.48353(2) 0.01976(6) Uani 1 1 d .
P1 P 0.16420(3) 0.28180(8) 0.41586(6) 0.01836(17) Uani 1 1 d .
Cl1 Cl 0.07087(3) 0.02909(9) 0.41273(7) 0.02871(19) Uani 1 1 d .
Cl2 Cl 0.10208(4) 0.42018(9) 0.57923(6) 0.02531(18) Uani 1 1 d .
F1 F 0.02055(15) -0.1430(3) 0.5681(2) 0.0734(10) Uani 1 1 d .
F2 F 0.11934(12) 0.1648(3) 0.72516(17) 0.0554(8) Uani 1 1 d .
N1 N 0.02751(12) 0.1106(3) 0.6342(2) 0.0290(7) Uani 1 1 d .
N2 N -0.03165(12) 0.2327(3) 0.5700(2) 0.0305(7) Uani 1 1 d .
C1 C 0.01861(15) 0.1913(4) 0.5654(2) 0.0243(8) Uani 1 1 d .
C2 C -0.02262(17) 0.0767(5) 0.6787(3) 0.0502(14) Uani 1 1 d .
H2A H -0.0181 0.0817 0.7399 0.060 Uiso 1 1 calc R
H2B H -0.0358 -0.0151 0.6632 0.060 Uiso 1 1 calc R
C3 C -0.05940(18) 0.1888(6) 0.6467(3) 0.0502(14) Uani 1 1 d .
H3A H -0.0952 0.1528 0.6341 0.060 Uiso 1 1 calc R
H3B H -0.0624 0.2645 0.6873 0.060 Uiso 1 1 calc R
C4 C 0.06986(15) 0.0151(4) 0.6420(2) 0.0279(8) Uani 1 1 d .
C5 C 0.0658(2) -0.1126(4) 0.6100(3) 0.0464(12) Uani 1 1 d .
C6 C 0.1039(3) -0.2126(5) 0.6215(4) 0.077(2) Uani 1 1 d .
H6 H 0.1001 -0.3011 0.5982 0.092 Uiso 1 1 calc R
C7 C 0.1479(3) -0.1771(8) 0.6687(4) 0.087(3) Uani 1 1 d .
H7 H 0.1754 -0.2421 0.6772 0.104 Uiso 1 1 calc R
C8 C 0.1524(2) -0.0529(7) 0.7025(3) 0.0614(17) Uani 1 1 d .
H8 H 0.1824 -0.0309 0.7357 0.074 Uiso 1 1 calc R
C9 C 0.11407(16) 0.0414(5) 0.6894(2) 0.0358(10) Uani 1 1 d .
C10 C -0.06267(15) 0.3065(4) 0.5093(2) 0.0287(9) Uani 1 1 d .
C11 C -0.08540(15) 0.2334(4) 0.4437(3) 0.0352(9) Uani 1 1 d .
C12 C -0.11668(16) 0.3076(4) 0.3873(3) 0.0352(10) Uani 1 1 d .
H12 H -0.1332 0.2605 0.3425 0.042 Uiso 1 1 calc R
C13 C -0.12420(15) 0.4458(4) 0.3944(3) 0.0357(10) Uani 1 1 d .
C14 C -0.10235(15) 0.5132(4) 0.4629(3) 0.0344(10) Uani 1 1 d .
H14 H -0.1091 0.6078 0.4702 0.041 Uiso 1 1 calc R
C15 C -0.07107(15) 0.4454(4) 0.5206(3) 0.0317(9) Uani 1 1 d .
C16 C -0.07780(18) 0.0831(5) 0.4353(3) 0.0432(12) Uani 1 1 d .
H16A H -0.0398 0.0625 0.4324 0.065 Uiso 1 1 calc R
H16B H -0.0953 0.0511 0.3843 0.065 Uiso 1 1 calc R
H16C H -0.0934 0.0369 0.4837 0.065 Uiso 1 1 calc R
C17 C -0.15614(19) 0.5242(5) 0.3307(3) 0.0505(13) Uani 1 1 d .
H17A H -0.1440 0.5004 0.2745 0.076 Uiso 1 1 calc R
H17B H -0.1514 0.6223 0.3399 0.076 Uiso 1 1 calc R
H17C H -0.1938 0.5008 0.3364 0.076 Uiso 1 1 calc R
C18 C -0.04644(17) 0.5214(5) 0.5934(3) 0.0393(10) Uani 1 1 d .
H18A H -0.0484 0.6198 0.5831 0.059 Uiso 1 1 calc R
H18B H -0.0092 0.4941 0.5994 0.059 Uiso 1 1 calc R
H18C H -0.0658 0.4994 0.6447 0.059 Uiso 1 1 calc R
C19 C 0.17119(14) 0.1965(4) 0.3128(2) 0.0214(7) Uani 1 1 d .
H19 H 0.1651 0.0977 0.3249 0.026 Uiso 1 1 calc R
C20 C 0.12868(18) 0.2331(5) 0.2485(2) 0.0366(10) Uani 1 1 d .
H20A H 0.0932 0.2280 0.2748 0.044 Uiso 1 1 calc R
H20B H 0.1343 0.3277 0.2288 0.044 Uiso 1 1 calc R
C21 C 0.1312(2) 0.1353(5) 0.1749(3) 0.0455(12) Uani 1 1 d .
H21A H 0.1213 0.0427 0.1941 0.055 Uiso 1 1 calc R
H21B H 0.1050 0.1640 0.1325 0.055 Uiso 1 1 calc R
C22 C 0.18524(18) 0.1294(5) 0.1351(3) 0.0385(11) Uani 1 1 d .
H22A H 0.1854 0.0591 0.0908 0.046 Uiso 1 1 calc R
H22B H 0.1934 0.2185 0.1090 0.046 Uiso 1 1 calc R
C23 C 0.22619(18) 0.0966(5) 0.1979(3) 0.0452(12) Uani 1 1 d .
H23A H 0.2616 0.0977 0.1712 0.054 Uiso 1 1 calc R
H23B H 0.2199 0.0039 0.2202 0.054 Uiso 1 1 calc R
C24 C 0.22503(16) 0.2004(5) 0.2697(3) 0.0412(11) Uani 1 1 d .
H24A H 0.2533 0.1784 0.3105 0.049 Uiso 1 1 calc R
H24B H 0.2317 0.2931 0.2477 0.049 Uiso 1 1 calc R
C25 C 0.18681(13) 0.4612(3) 0.4076(2) 0.0223(7) Uani 1 1 d .
H25 H 0.1783 0.5045 0.4625 0.027 Uiso 1 1 calc R
C26 C 0.15655(17) 0.5439(4) 0.3416(3) 0.0406(11) Uani 1 1 d .
H26A H 0.1674 0.5136 0.2852 0.049 Uiso 1 1 calc R
H26B H 0.1180 0.5272 0.3476 0.049 Uiso 1 1 calc R
C27 C 0.16774(18) 0.6960(4) 0.3511(3) 0.0439(12) Uani 1 1 d .
H27A H 0.1489 0.7470 0.3067 0.053 Uiso 1 1 calc R
H27B H 0.1542 0.7279 0.4057 0.053 Uiso 1 1 calc R
C28 C 0.22676(15) 0.7244(4) 0.3454(3) 0.0297(9) Uani 1 1 d .
H28A H 0.2332 0.8216 0.3588 0.036 Uiso 1 1 calc R
H28B H 0.2387 0.7086 0.2873 0.036 Uiso 1 1 calc R
C29 C 0.25963(15) 0.6359(4) 0.4039(3) 0.0315(9) Uani 1 1 d .
H29A H 0.2978 0.6503 0.3922 0.038 Uiso 1 1 calc R
H29B H 0.2528 0.6637 0.4623 0.038 Uiso 1 1 calc R
C30 C 0.24629(14) 0.4853(4) 0.3935(2) 0.0258(8) Uani 1 1 d .
H30A H 0.2670 0.4308 0.4340 0.031 Uiso 1 1 calc R
H30B H 0.2561 0.4551 0.3366 0.031 Uiso 1 1 calc R
C31 C 0.21770(11) 0.2000(3) 0.4768(3) 0.0188(6) Uani 1 1 d .
H31 H 0.2504 0.2020 0.4414 0.023 Uiso 1 1 calc R
C32 C 0.20602(14) 0.0499(3) 0.4965(2) 0.0266(8) Uani 1 1 d .
H32A H 0.1956 0.0019 0.4447 0.032 Uiso 1 1 calc R
H32B H 0.1761 0.0440 0.5363 0.032 Uiso 1 1 calc R
C33 C 0.25530(17) -0.0192(4) 0.5342(3) 0.0349(10) Uani 1 1 d .
H33A H 0.2460 -0.1132 0.5514 0.042 Uiso 1 1 calc R
H33B H 0.2834 -0.0252 0.4912 0.042 Uiso 1 1 calc R
C34 C 0.27660(17) 0.0582(4) 0.6092(3) 0.0357(10) Uani 1 1 d .
H34A H 0.2521 0.0451 0.6567 0.043 Uiso 1 1 calc R
H34B H 0.3114 0.0192 0.6251 0.043 Uiso 1 1 calc R
C35 C 0.28318(16) 0.2091(4) 0.5935(3) 0.0317(9) Uani 1 1 d .
H35A H 0.3123 0.2238 0.5531 0.038 Uiso 1 1 calc R
H35B H 0.2928 0.2553 0.6463 0.038 Uiso 1 1 calc R
C36 C 0.23141(15) 0.2713(4) 0.5588(2) 0.0271(8) Uani 1 1 d .
H36A H 0.2022 0.2588 0.5994 0.032 Uiso 1 1 calc R
H36B H 0.2362 0.3703 0.5491 0.032 Uiso 1 1 calc R
C37 C 0.03699(15) 0.3196(4) 0.4011(2) 0.0279(8) Uani 1 1 d .
H37 H 0.0223 0.2520 0.3655 0.033 Uiso 1 1 calc R
C38 C 0.02070(15) 0.4550(4) 0.3767(2) 0.0287(9) Uani 1 1 d .
C39 C -0.00934(17) 0.4701(5) 0.3042(3) 0.0368(10) Uani 1 1 d .
H39 H -0.0159 0.3919 0.2709 0.044 Uiso 1 1 calc R
C40 C -0.02966(18) 0.5924(5) 0.2792(3) 0.0458(12) Uani 1 1 d .
H40 H -0.0505 0.5995 0.2300 0.055 Uiso 1 1 calc R
C41 C -0.0188(2) 0.7072(5) 0.3284(3) 0.0554(14) Uani 1 1 d .
H41 H -0.0328 0.7933 0.3125 0.067 Uiso 1 1 calc R
C42 C 0.0113(2) 0.6975(5) 0.3988(3) 0.0509(13) Uani 1 1 d .
H42 H 0.0186 0.7768 0.4309 0.061 Uiso 1 1 calc R
C43 C 0.03126(17) 0.5728(4) 0.4234(3) 0.0345(9) Uani 1 1 d .
H43 H 0.0523 0.5667 0.4724 0.041 Uiso 1 1 calc R

loop_
_atom_site_aniso_label
_atom_site_aniso_U_11
_atom_site_aniso_U_22
_atom_site_aniso_U_33
_atom_site_aniso_U_23
_atom_site_aniso_U_13
_atom_site_aniso_U_12
Ru 0.01759(9) 0.01648(11) 0.02521(11) 0.00288(14) 0.00582(14) 0.00085(11)
P1 0.0201(4) 0.0127(4) 0.0223(4) 0.0014(3) 0.0052(4) 0.0000(3)
Cl1 0.0255(4) 0.0207(4) 0.0399(5) -0.0027(4) 0.0053(4) -0.0033(3)
Cl2 0.0277(4) 0.0231(4) 0.0252(4) -0.0017(3) 0.0068(4) 0.0009(3)
F1 0.107(3) 0.0432(18) 0.069(2) 0.0017(16) -0.013(2) -0.0453(17)
F2 0.0566(18) 0.075(2) 0.0346(15) -0.0076(14) -0.0047(14) -0.0206(16)
N1 0.0190(15) 0.0337(19) 0.0343(18) 0.0103(15) 0.0090(13) -0.0002(13)
N2 0.0211(14) 0.0364(19) 0.0341(19) 0.0155(15) 0.0050(13) 0.0064(14)
C1 0.0292(19) 0.0174(17) 0.027(2) 0.0028(14) 0.0032(16) -0.0017(15)
C2 0.022(2) 0.076(4) 0.052(3) 0.038(3) 0.014(2) 0.007(2)
C3 0.028(2) 0.070(3) 0.052(3) 0.037(3) 0.015(2) 0.012(2)
C4 0.034(2) 0.026(2) 0.0241(19) 0.0082(14) 0.0070(16) 0.0001(16)
C5 0.075(4) 0.027(2) 0.036(3) 0.0043(18) 0.002(2) -0.005(2)
C6 0.156(7) 0.026(3) 0.048(4) 0.013(2) 0.027(4) 0.032(3)
C7 0.092(5) 0.120(6) 0.049(4) 0.055(4) 0.035(3) 0.081(5)
C8 0.041(3) 0.113(5) 0.030(3) 0.025(3) 0.008(2) 0.026(3)
C9 0.029(2) 0.061(3) 0.0175(19) 0.0096(18) 0.0065(16) -0.006(2)
C10 0.0195(16) 0.035(2) 0.032(2) 0.0095(15) 0.0043(15) 0.0066(16)
C11 0.0201(18) 0.034(2) 0.051(2) 0.0076(19) 0.0037(16) 0.0014(17)
C12 0.0248(19) 0.043(2) 0.038(2) -0.0052(18) -0.0012(18) -0.0002(18)
C13 0.0216(18) 0.045(3) 0.041(3) 0.0047(19) 0.0007(17) 0.0080(17)
C14 0.0285(19) 0.035(2) 0.039(3) 0.0033(17) 0.0051(16) 0.0116(17)
C15 0.027(2) 0.039(2) 0.028(2) 0.0005(17) 0.0038(17) 0.0051(18)
C16 0.033(2) 0.041(3) 0.056(3) 0.003(2) -0.002(2) -0.010(2)
C17 0.045(3) 0.054(3) 0.053(3) 0.004(2) -0.011(2) 0.016(2)
C18 0.036(2) 0.043(3) 0.039(3) 0.0019(19) 0.0058(19) 0.011(2)
C19 0.0218(16) 0.0228(17) 0.0197(17) -0.0016(13) 0.0005(14) -0.0051(14)
C20 0.039(2) 0.045(3) 0.026(2) 0.0010(19) 0.0027(17) 0.014(2)
C21 0.047(3) 0.066(3) 0.023(2) -0.003(2) -0.001(2) 0.003(2)
C22 0.050(3) 0.032(2) 0.034(2) -0.0122(18) 0.013(2) -0.0075(19)
C23 0.038(2) 0.056(3) 0.041(3) -0.030(2) 0.005(2) 0.006(2)
C24 0.028(2) 0.059(3) 0.037(3) -0.022(2) 0.0021(18) -0.005(2)
C25 0.0207(15) 0.0147(16) 0.031(2) 0.0018(14) 0.0064(15) -0.0046(12)
C26 0.035(2) 0.026(2) 0.061(3) 0.013(2) -0.003(2) -0.0075(17)
C27 0.038(2) 0.022(2) 0.072(3) 0.017(2) 0.003(2) -0.0017(18)
C28 0.035(2) 0.020(2) 0.034(2) 0.0033(15) 0.0034(17) -0.0086(15)
C29 0.030(2) 0.029(2) 0.035(2) 0.0045(17) -0.0031(18) -0.0147(16)
C30 0.0225(17) 0.0227(19) 0.032(2) 0.0049(15) 0.0016(16) -0.0051(14)
C31 0.0131(12) 0.0195(14) 0.0239(18) 0.0021(17) -0.0040(16) 0.0017(10)
C32 0.0297(17) 0.0214(17) 0.029(2) 0.0041(15) 0.0002(16) 0.0022(14)
C33 0.038(2) 0.026(2) 0.041(3) 0.0039(18) -0.009(2) 0.0141(18)
C34 0.033(2) 0.042(3) 0.032(2) 0.0082(18) -0.0063(18) 0.0089(18)
C35 0.0271(19) 0.043(2) 0.025(2) 0.0014(16) -0.0036(16) -0.0054(17)
C36 0.0309(18) 0.023(2) 0.027(2) 0.0014(15) 0.0048(15) 0.0036(15)
C37 0.0279(19) 0.036(2) 0.020(2) -0.0056(16) 0.0026(16) -0.0046(16)
C38 0.0207(18) 0.039(2) 0.027(2) 0.0023(17) 0.0035(15) 0.0029(16)
C39 0.035(2) 0.048(3) 0.028(2) -0.0019(19) 0.0044(18) -0.003(2)
C40 0.046(3) 0.062(3) 0.030(2) 0.010(2) -0.011(2) 0.009(2)
C41 0.080(4) 0.041(3) 0.045(3) 0.011(2) -0.010(3) 0.017(3)
C42 0.074(4) 0.031(2) 0.048(3) 0.006(2) -0.012(3) -0.001(2)
C43 0.046(2) 0.030(2) 0.027(2) 0.0039(17) -0.0049(18) -0.0004(18)

loop_
_atom_type_symbol
_atom_type_description
_atom_type_scat_dispersion_real
_atom_type_scat_dispersion_imag
_atom_type_scat_source
C C 0.0033 0.0016 'International Tables Vol C Tables 4.2.6.8 and 6.1.1.4'
H H 0.0000 0.0000 'International Tables Vol C Tables 4.2.6.8 and 6.1.1.4'
N N 0.0061 0.0033 'International Tables Vol C Tables 4.2.6.8 and 6.1.1.4'
F F 0.0171 0.0103 'International Tables Vol C Tables 4.2.6.8 and 6.1.1.4'
P P 0.1023 0.0942 'International Tables Vol C Tables 4.2.6.8 and 6.1.1.4'
Cl Cl 0.1484 0.1585 'International Tables Vol C Tables 4.2.6.8 and 6.1.1.4'
Ru Ru -1.2594 0.8363 'International Tables Vol C Tables 4.2.6.8 and 6.1.1.4'

loop_
_geom_angle_atom_site_label_1
_geom_angle_atom_site_label_2
_geom_angle_atom_site_label_3
_geom_angle
_geom_angle_publ_flag
C37 Ru C1 97.60(16) yes
C37 Ru Cl2 107.61(12) yes
C1 Ru Cl2 87.16(11) yes
C37 Ru Cl1 88.21(12) yes
C1 Ru Cl1 91.36(11) yes
Cl2 Ru Cl1 164.17(3) yes
C37 Ru P1 97.05(12) yes
C1 Ru P1 165.32(11) yes
Cl2 Ru P1 87.52(3) yes
Cl1 Ru P1 90.03(3) yes
C31 P1 C25 102.99(15) ?
C31 P1 C19 101.86(17) ?
C25 P1 C19 109.52(17) ?
C31 P1 Ru 109.91(12) ?
C25 P1 Ru 116.80(11) ?
C19 P1 Ru 114.12(11) ?
C1 N1 C4 124.8(3) ?
C1 N1 C2 111.9(3) ?
C4 N1 C2 116.6(3) ?
C1 N2 C10 129.1(3) ?
C1 N2 C3 114.0(3) ?
C10 N2 C3 116.8(3) ?
N2 C1 N1 106.6(3) ?
N2 C1 Ru 131.2(3) ?
N1 C1 Ru 121.9(3) ?
N1 C2 C3 101.2(3) ?
N2 C3 C2 101.6(3) ?
C5 C4 C9 116.4(4) ?
C5 C4 N1 121.0(4) ?
C9 C4 N1 122.2(4) ?
F1 C5 C4 117.0(4) ?
F1 C5 C6 119.6(5) ?
C4 C5 C6 123.4(5) ?
C7 C6 C5 116.7(5) ?
C8 C7 C6 121.1(5) ?
C7 C8 C9 119.9(6) ?
F2 C9 C8 118.5(5) ?
F2 C9 C4 119.0(4) ?
C8 C9 C4 122.5(5) ?
C15 C10 C11 122.6(4) ?
C15 C10 N2 119.1(4) ?
C11 C10 N2 118.3(4) ?
C10 C11 C12 116.8(4) ?
C10 C11 C16 121.5(4) ?
C12 C11 C16 121.8(4) ?
C13 C12 C11 122.4(4) ?
C12 C13 C14 118.6(4) ?
C12 C13 C17 121.3(4) ?
C14 C13 C17 120.1(4) ?
C15 C14 C13 121.6(4) ?
C10 C15 C14 118.0(4) ?
C10 C15 C18 121.3(4) ?
C14 C15 C18 120.7(4) ?
C24 C19 C20 108.3(3) ?
C24 C19 P1 118.4(3) ?
C20 C19 P1 115.3(3) ?
C21 C20 C19 110.2(3) ?
C22 C21 C20 113.0(4) ?
C23 C22 C21 110.6(4) ?
C22 C23 C24 110.7(4) ?
C19 C24 C23 109.9(3) ?
C30 C25 C26 107.6(3) ?
C30 C25 P1 117.2(2) ?
C26 C25 P1 113.4(3) ?
C27 C26 C25 110.8(4) ?
C28 C27 C26 110.8(4) ?
C27 C28 C29 113.1(3) ?
C30 C29 C28 111.4(3) ?
C29 C30 C25 110.4(3) ?
C36 C31 C32 107.8(3) ?
C36 C31 P1 114.9(2) ?
C32 C31 P1 112.6(2) ?
C31 C32 C33 110.4(3) ?
C34 C33 C32 112.1(3) ?
C35 C34 C33 113.4(3) ?
C34 C35 C36 110.7(3) ?
C31 C36 C35 108.7(3) ?
C38 C37 Ru 136.8(3) ?
C39 C38 C43 117.4(4) ?
C39 C38 C37 118.6(4) ?
C43 C38 C37 124.0(4) ?
C40 C39 C38 122.8(4) ?
C39 C40 C41 117.8(4) ?
C42 C41 C40 121.3(4) ?
C41 C42 C43 120.1(5) ?
C42 C43 C38 120.6(4) ?

loop_
_geom_bond_atom_site_label_1
_geom_bond_atom_site_label_2
_geom_bond_distance
_geom_bond_publ_flag
Ru C37 1.851(4) yes
Ru C1 2.071(4) yes
Ru Cl2 2.3898(9) yes
Ru Cl1 2.3931(9) yes
Ru P1 2.4379(9) yes
P1 C31 1.848(3) ?
P1 C25 1.853(3) ?
P1 C19 1.860(4) ?
F1 C5 1.356(6) ?
F2 C9 1.345(6) ?
N1 C1 1.376(5) ?
N1 C4 1.425(5) ?
N1 C2 1.488(5) ?
N2 C1 1.332(5) ?
N2 C10 1.442(5) ?
N2 C3 1.479(5) ?
C2 C3 1.527(6) ?
C4 C5 1.357(6) ?
C4 C9 1.373(6) ?
C5 C6 1.385(8) ?
C6 C7 1.389(10) ?
C7 C8 1.337(10) ?
C8 C9 1.354(7) ?
C10 C15 1.391(6) ?
C10 C11 1.396(6) ?
C11 C12 1.403(6) ?
C11 C16 1.492(6) ?
C12 C13 1.372(6) ?
C13 C14 1.395(6) ?
C13 C17 1.511(6) ?
C14 C15 1.385(6) ?
C15 C18 1.517(6) ?
C19 C24 1.523(5) ?
C19 C20 1.529(5) ?
C20 C21 1.522(6) ?
C21 C22 1.505(6) ?
C22 C23 1.477(7) ?
C23 C24 1.537(6) ?
C25 C30 1.535(5) ?
C25 C26 1.536(6) ?
C26 C27 1.525(6) ?
C27 C28 1.517(6) ?
C28 C29 1.522(5) ?
C29 C30 1.523(5) ?
C31 C36 1.528(5) ?
C31 C32 1.534(4) ?
C32 C33 1.539(5) ?
C33 C34 1.519(6) ?
C34 C35 1.510(6) ?
C35 C36 1.544(5) ?
C37 C38 1.443(6) ?
C38 C39 1.395(6) ?
C38 C43 1.402(6) ?
C39 C40 1.364(6) ?
C40 C41 1.401(7) ?
C41 C42 1.363(7) ?
C42 C43 1.380(6) ?
